data_1573382
_journal_paper_doi 10.1039/D4DT02923B
_chemical_formula_moiety 'C19 H23 Al Br2 N2 O2, C4 H8 O'
_chemical_formula_sum 'C23 H31 Al Br2 N2 O3'
_chemical_formula_weight 570.30
_space_group_crystal_system monoclinic
_space_group_IT_number 14
_space_group_name_Hall '-P 2ybc'
_space_group_name_H-M_alt 'P 1 21/c 1'
_atom_sites_solution_hydrogens geom
_atom_sites_solution_primary dual
_audit_creation_date 2020-05-16
_audit_creation_method
;
Olex2 1.3
(compiled Nov 21 2019 18:26:39 for OlexSys, GUI svn.r6003)
;
_audit_update_record
;
2023-03-10 deposited with the CCDC.	2024-11-28 downloaded from the CCDC.
;
_cell_angle_alpha 90
_cell_angle_beta 104.702(2)
_cell_angle_gamma 90
_cell_formula_units_Z 4
_cell_length_a 17.3914(4)
_cell_length_b 10.0911(2)
_cell_length_c 14.2716(3)
_cell_measurement_reflns_used 16139
_cell_measurement_temperature 113(2)
_cell_measurement_theta_max 26.7870
_cell_measurement_theta_min 2.3400
_cell_volume 2422.64(9)
_computing_cell_refinement 'CrysAlisPro 1.171.41.56a (Rigaku OD, 2020)'
_computing_data_collection 'CrysAlisPro 1.171.41.56a (Rigaku OD, 2020)'
_computing_data_reduction 'CrysAlisPro 1.171.41.56a (Rigaku OD, 2020)'
_computing_molecular_graphics 'Olex2 1.3 (Dolomanov et al., 2009)'
_computing_publication_material 'Olex2 1.3 (Dolomanov et al., 2009)'
_computing_structure_refinement 'SHELXL 2018/3 (Sheldrick, 2015)'
_computing_structure_solution 'ShelXT (Sheldrick, 2015)'
_diffrn_ambient_temperature 113(2)
_diffrn_detector 'Hybrid Pixel Array Detector'
_diffrn_detector_area_resol_mean 10.0000
_diffrn_measured_fraction_theta_full 1.000
_diffrn_measured_fraction_theta_max 0.962
_diffrn_measurement_details
;
List of Runs (angles in degrees, time in seconds):

  # Type    Start    End  Width  t~exp~   \w     \q     \k     \f   Frames
#--------------------------------------------------------------------------
  1  \w     25.00  51.00   0.50   43.27    --   10.60  77.00 -60.00   52
  2  \w     30.00  56.00   0.50   43.27    --   10.60  82.00-120.00   52
  3  \w    -13.00  16.00   0.50   43.27    --   10.60  82.00  30.00   58
  4  \w     64.00  89.00   0.50   43.27    --   10.60  77.00 -60.00   50
  5  \w     49.00  93.00   0.50   43.27    --   10.60  82.00  60.00   88
  6  \w    -76.00  47.00   0.50   43.27    --   10.60 -38.00 -30.00  246
  7  \w    -20.00  50.00   0.50   43.27    --   10.60  57.00 150.00  140
  8  \w     -7.00  99.00   0.50   43.27    --   10.60  82.00 -90.00  212
  9  \w     -3.00  23.00   0.50   43.27    --   10.60  82.00  60.00   52
 10  \w     -4.00 100.00   0.50   43.27    --   10.60  57.00-150.00  208
 11  \w    -67.00  -7.00   0.50   43.27    --   10.60 -57.00 -90.00  120
 12  \w     12.00  37.00   0.50   43.27    --   10.60 -57.00 -90.00   50
 13  \w     62.00  88.00   0.50   43.27    --   10.60  82.00-180.00   52
 14  \w    -10.00  16.00   0.50   43.27    --   10.60  82.00-180.00   52
 15  \w     73.00  98.00   0.50   43.27    --   10.60  57.00 150.00   50
 16  \w    -14.00  14.00   0.50   43.27    --   10.60  82.00-120.00   56
 17  \w    -25.00   3.00   0.50   43.27    --  -10.90 -82.00   0.00   56
 18  \w    -80.00 -55.00   0.50   43.27    --  -10.90 -82.00   0.00   50
 19  \w    -91.00 -66.00   0.50   43.27    --  -10.90 -82.00  30.00   50
 20  \w    -58.00 -33.00   0.50   43.27    --  -10.90 -82.00-120.00   50
 21  \w    -35.00  -6.00   0.50   43.27    --  -10.90  82.00 -30.00   58
 22  \w    -77.00 -13.00   0.50   43.27    --  -10.90 -77.00-180.00  128
 23  \w    -14.00  15.00   0.50   43.27    --  -10.90 -82.00  30.00   58
 24  \w    -23.00   8.00   0.50   43.27    --  -10.90 -82.00-120.00   62
;
_diffrn_measurement_device 'four-circle diffractometer'
_diffrn_measurement_device_type 'XtaLAB Pro II AFC12 (RINC): Kappa single'
_diffrn_measurement_method '\w scans'
_diffrn_orient_matrix_type 'CrysAlisPro convention (1999,Acta A55,543-557)'
_diffrn_orient_matrix_UB_11 0.0347266000
_diffrn_orient_matrix_UB_12 -0.0273270000
_diffrn_orient_matrix_UB_13 0.0312973000
_diffrn_orient_matrix_UB_21 -0.0239190000
_diffrn_orient_matrix_UB_22 -0.0405333000
_diffrn_orient_matrix_UB_23 0.0218219000
_diffrn_orient_matrix_UB_31 0.0004242000
_diffrn_orient_matrix_UB_32 -0.0504853000
_diffrn_orient_matrix_UB_33 -0.0344282000
_diffrn_radiation_monochromator mirror
_diffrn_radiation_probe x-ray
_diffrn_radiation_type 'Mo K\a'
_diffrn_radiation_wavelength 0.71073
_diffrn_reflns_av_R_equivalents 0.0782
_diffrn_reflns_av_unetI/netI 0.0427
_diffrn_reflns_Laue_measured_fraction_full 1.000
_diffrn_reflns_Laue_measured_fraction_max 0.962
_diffrn_reflns_limit_h_max 21
_diffrn_reflns_limit_h_min -22
_diffrn_reflns_limit_k_max 12
_diffrn_reflns_limit_k_min -12
_diffrn_reflns_limit_l_max 18
_diffrn_reflns_limit_l_min -17
_diffrn_reflns_number 40413
_diffrn_reflns_point_group_measured_fraction_full 1.000
_diffrn_reflns_point_group_measured_fraction_max 0.962
_diffrn_reflns_theta_full 25.242
_diffrn_reflns_theta_max 27.081
_diffrn_reflns_theta_min 2.354
_diffrn_source 'micro-focus sealed X-ray tube'
_diffrn_source_type 'Rigaku (Mo) X-ray Source'
_exptl_absorpt_coefficient_mu 3.409
_exptl_absorpt_correction_T_max 1.00000
_exptl_absorpt_correction_T_min 0.54520
_exptl_absorpt_correction_type multi-scan
_exptl_absorpt_process_details
;
CrysAlisPro 1.171.41.56a (Rigaku Oxford Diffraction, 2020)
Empirical absorption correction using spherical harmonics,
 implemented in SCALE3 ABSPACK scaling algorithm.
;
_exptl_crystal_colour 'clear light colourless'
_exptl_crystal_colour_lustre clear
_exptl_crystal_colour_modifier light
_exptl_crystal_colour_primary colourless
_exptl_crystal_density_diffrn 1.564
_exptl_crystal_description block
_exptl_crystal_F_000 1160
_exptl_crystal_size_max 0.15
_exptl_crystal_size_mid 0.15
_exptl_crystal_size_min 0.1
_refine_diff_density_max 1.166
_refine_diff_density_min -0.387
_refine_diff_density_rms 0.114
_refine_ls_extinction_method none
_refine_ls_goodness_of_fit_ref 1.054
_refine_ls_hydrogen_treatment constr
_refine_ls_matrix_type full
_refine_ls_number_parameters 283
_refine_ls_number_reflns 5128
_refine_ls_number_restraints 0
_refine_ls_restrained_S_all 1.054
_refine_ls_R_factor_all 0.0534
_refine_ls_R_factor_gt 0.0379
_refine_ls_shift/su_max 0.001
_refine_ls_shift/su_mean 0.000
_refine_ls_structure_factor_coef Fsqd
_refine_ls_weighting_details 'w=1/[\s^2^(Fo^2^)+(0.0517P)^2^+1.0933P] where P=(Fo^2^+2Fc^2^)/3'
_refine_ls_weighting_scheme calc
_refine_ls_wR_factor_gt 0.0900
_refine_ls_wR_factor_ref 0.0960
_reflns_Friedel_coverage 0.000
_reflns_number_gt 4125
_reflns_number_total 5128
_reflns_threshold_expression 'I > 2\s(I)'
_cod_data_source_file d4dt02923b3.cif
_cod_data_source_block k10905-hyc-c
_cod_database_code 1573382
_shelx_shelxl_version_number 2018/3
_chemical_oxdiff_formula 'C19 H23 Br2 N2 O2 Al'
_shelx_space_group_comment
;
The symmetry employed for this shelxl refinement is uniquely defined
by the following loop, which should always be used as a source of
symmetry information in preference to the above space-group names.
They are only intended as comments.
;
_diffrn_oxdiff_digest_frames
;
01e0a156f8e7632734035bb45ecd5c6ac0000255ffd
;
_reflns_odcompleteness_completeness 99.94
_reflns_odcompleteness_iscentric 1
_reflns_odcompleteness_theta 26.32
_olex2_refinement_description
;
1. Fixed Uiso
 At 1.2 times of:
  All C(H) groups, All C(H,H) groups
 At 1.5 times of:
  All C(H,H,H) groups
2.a Secondary CH2 refined with riding coordinates:
 C1(H1a,H1b), C3(H3a,H3b), C10(H10a,H10b), C12(H12a,H12b), C20(H20b,H20a),
 C21(H21a,H21b), C22(H22a,H22b), C23(H23b,H23a)
2.b Aromatic/amide H refined with riding coordinates:
 C5(H5), C7(H7), C8(H8), C14(H14), C16(H16), C17(H17)
2.c Idealised Me refined as rotating group:
 C2(H2c,H2a,H2b), C11(H11a,H11b,H11c), C19(H19b,H19a,H19c)
;
_olex2_submission_special_instructions 'No special instructions were received'
_oxdiff_exptl_absorpt_empirical_details
;
Empirical correction (ABSPACK) includes:
- Absorption correction using spherical harmonics
- Frame scaling
;
_oxdiff_exptl_absorpt_empirical_full_max 1.701
_oxdiff_exptl_absorpt_empirical_full_min 0.646

loop_
_space_group_symop_operation_xyz
'x, y, z'
'-x, y+1/2, -z+1/2'
'-x, -y, -z'
'x, -y-1/2, z-1/2'

loop_
_atom_site_label
_atom_site_type_symbol
_atom_site_fract_x
_atom_site_fract_y
_atom_site_fract_z
_atom_site_U_iso_or_equiv
_atom_site_adp_type
_atom_site_occupancy
_atom_site_site_symmetry_order
_atom_site_calc_flag
_atom_site_refinement_flags_posn
_atom_site_refinement_flags_adp
_atom_site_refinement_flags_occupancy
_atom_site_disorder_assembly
_atom_site_disorder_group
Br1 Br 0.76522(2) 0.25568(3) 0.41306(2) 0.02437(10) Uani 1 1 d . . . . .
Br2 Br -0.01164(2) 0.28824(4) 0.57351(2) 0.03619(11) Uani 1 1 d . . . . .
Al1 Al 0.34299(5) 0.24846(8) 0.37782(6) 0.02080(19) Uani 1 1 d . . . . .
O1 O 0.43306(10) 0.26446(19) 0.46876(14) 0.0240(4) Uani 1 1 d . . . . .
O2 O 0.28841(11) 0.16705(19) 0.45331(14) 0.0269(4) Uani 1 1 d . . . . .
N1 N 0.40448(13) 0.4044(2) 0.28611(15) 0.0229(5) Uani 1 1 d . . . . .
N2 N 0.26622(12) 0.4057(2) 0.35767(15) 0.0203(5) Uani 1 1 d . . . . .
C1 C 0.34379(16) 0.5083(3) 0.2537(2) 0.0278(7) Uani 1 1 d . . . . .
H1A H 0.306724 0.481070 0.193906 0.033 Uiso 1 1 calc R . . . .
H1B H 0.369170 0.589798 0.241368 0.033 Uiso 1 1 calc R . . . .
C2 C 0.42987(18) 0.3553(3) 0.2013(2) 0.0319(7) Uani 1 1 d . . . . .
H2C H 0.470033 0.288682 0.221618 0.048 Uiso 1 1 calc GR . . . .
H2A H 0.451046 0.427474 0.171764 0.048 Uiso 1 1 calc GR . . . .
H2B H 0.385057 0.317916 0.155257 0.048 Uiso 1 1 calc GR . . . .
C3 C 0.47453(15) 0.4634(3) 0.35541(19) 0.0241(6) Uani 1 1 d . . . . .
H3A H 0.457068 0.511730 0.405018 0.029 Uiso 1 1 calc R . . . .
H3B H 0.500319 0.525602 0.321445 0.029 Uiso 1 1 calc R . . . .
C4 C 0.53264(15) 0.3591(3) 0.40194(18) 0.0198(6) Uani 1 1 d . . . . .
C5 C 0.60927(15) 0.3550(3) 0.38985(18) 0.0204(6) Uani 1 1 d . . . . .
H5 H 0.625666 0.418519 0.351868 0.024 Uiso 1 1 calc R . . . .
C6 C 0.66152(15) 0.2564(3) 0.43414(19) 0.0202(6) Uani 1 1 d . . . . .
C7 C 0.63810(16) 0.1601(3) 0.49018(19) 0.0226(6) Uani 1 1 d . . . . .
H7 H 0.673157 0.093635 0.519135 0.027 Uiso 1 1 calc R . . . .
C8 C 0.56131(15) 0.1643(3) 0.50256(19) 0.0225(6) Uani 1 1 d . . . . .
H8 H 0.545628 0.101041 0.541324 0.027 Uiso 1 1 calc R . . . .
C9 C 0.50740(15) 0.2616(3) 0.45796(19) 0.0210(6) Uani 1 1 d . . . . .
C10 C 0.29980(16) 0.5320(3) 0.3301(2) 0.0266(6) Uani 1 1 d . . . . .
H10A H 0.335687 0.570448 0.386899 0.032 Uiso 1 1 calc R . . . .
H10B H 0.257007 0.594528 0.305947 0.032 Uiso 1 1 calc R . . . .
C11 C 0.19408(16) 0.3687(3) 0.2801(2) 0.0277(6) Uani 1 1 d . . . . .
H11A H 0.208373 0.357409 0.219876 0.042 Uiso 1 1 calc GR . . . .
H11B H 0.154994 0.437596 0.273315 0.042 Uiso 1 1 calc GR . . . .
H11C H 0.172542 0.287284 0.297247 0.042 Uiso 1 1 calc GR . . . .
C12 C 0.24243(16) 0.4342(3) 0.44992(19) 0.0239(6) Uani 1 1 d . . . . .
H12A H 0.290019 0.449109 0.501555 0.029 Uiso 1 1 calc R . . . .
H12B H 0.211310 0.515110 0.441651 0.029 Uiso 1 1 calc R . . . .
C13 C 0.19510(16) 0.3251(3) 0.47956(19) 0.0225(6) Uani 1 1 d . . . . .
C14 C 0.12574(15) 0.3525(3) 0.50724(19) 0.0249(6) Uani 1 1 d . . . . .
H14 H 0.108256 0.439551 0.507778 0.030 Uiso 1 1 calc R . . . .
C15 C 0.08256(16) 0.2501(3) 0.5341(2) 0.0246(6) Uani 1 1 d . . . . .
C16 C 0.10755(16) 0.1206(3) 0.53265(19) 0.0257(6) Uani 1 1 d . . . . .
H16 H 0.077812 0.052158 0.549444 0.031 Uiso 1 1 calc R . . . .
C17 C 0.17710(16) 0.0929(3) 0.50613(19) 0.0244(6) Uani 1 1 d . . . . .
H17 H 0.194267 0.005634 0.506038 0.029 Uiso 1 1 calc R . . . .
C18 C 0.22200(16) 0.1951(3) 0.47936(19) 0.0215(6) Uani 1 1 d . . . . .
C19 C 0.33448(18) 0.1183(3) 0.2739(2) 0.0344(7) Uani 1 1 d . . . . .
H19B H 0.299078 0.151130 0.215565 0.052 Uiso 1 1 calc GR . . . .
H19A H 0.314149 0.036438 0.292156 0.052 Uiso 1 1 calc GR . . . .
H19C H 0.386039 0.103403 0.262970 0.052 Uiso 1 1 calc GR . . . .
O3 O -0.12826(12) 0.2881(2) 0.71748(17) 0.0360(5) Uani 1 1 d . . . . .
C20 C -0.16571(18) 0.1635(3) 0.6886(2) 0.0336(7) Uani 1 1 d . . . . .
H20B H -0.166935 0.145686 0.621453 0.040 Uiso 1 1 calc R . . . .
H20A H -0.219963 0.165070 0.694816 0.040 Uiso 1 1 calc R . . . .
C21 C -0.11925(19) 0.0577(4) 0.7525(3) 0.0463(9) Uani 1 1 d . . . . .
H21A H -0.145383 0.031502 0.802145 0.056 Uiso 1 1 calc R . . . .
H21B H -0.112802 -0.019805 0.715002 0.056 Uiso 1 1 calc R . . . .
C22 C -0.0407(2) 0.1216(4) 0.7965(3) 0.0471(9) Uani 1 1 d . . . . .
H22A H -0.003479 0.106007 0.757319 0.056 Uiso 1 1 calc R . . . .
H22B H -0.018008 0.088620 0.861506 0.056 Uiso 1 1 calc R . . . .
C23 C -0.0613(2) 0.2676(3) 0.7980(3) 0.0382(8) Uani 1 1 d . . . . .
H23B H -0.074514 0.290272 0.858118 0.046 Uiso 1 1 calc R . . . .
H23A H -0.016883 0.321940 0.791774 0.046 Uiso 1 1 calc R . . . .

loop_
_atom_site_aniso_label
_atom_site_aniso_U_11
_atom_site_aniso_U_22
_atom_site_aniso_U_33
_atom_site_aniso_U_23
_atom_site_aniso_U_13
_atom_site_aniso_U_12
Br1 0.02070(15) 0.02219(17) 0.03053(17) 0.00016(12) 0.00710(12) 0.00003(11)
Br2 0.03078(18) 0.0407(2) 0.0424(2) -0.00038(15) 0.01905(14) 0.00301(14)
Al1 0.0201(4) 0.0180(4) 0.0235(4) -0.0004(3) 0.0041(3) 0.0029(3)
O1 0.0198(10) 0.0293(12) 0.0228(10) 0.0052(8) 0.0050(8) 0.0021(8)
O2 0.0258(10) 0.0214(11) 0.0359(11) 0.0078(9) 0.0124(9) 0.0056(8)
N1 0.0228(12) 0.0236(13) 0.0201(12) 0.0017(10) 0.0013(9) 0.0063(10)
N2 0.0205(11) 0.0175(12) 0.0219(12) 0.0007(9) 0.0033(9) 0.0021(9)
C1 0.0253(14) 0.0276(17) 0.0294(16) 0.0104(13) 0.0050(12) 0.0047(13)
C2 0.0342(17) 0.0364(19) 0.0254(16) -0.0014(14) 0.0077(13) 0.0044(14)
C3 0.0245(14) 0.0191(15) 0.0273(15) 0.0022(12) 0.0039(11) 0.0022(12)
C4 0.0229(13) 0.0157(14) 0.0186(13) -0.0007(11) 0.0010(10) 0.0021(11)
C5 0.0252(14) 0.0160(14) 0.0190(13) -0.0001(11) 0.0041(11) -0.0016(11)
C6 0.0166(13) 0.0240(15) 0.0195(13) -0.0030(11) 0.0036(10) -0.0007(11)
C7 0.0244(14) 0.0170(14) 0.0242(14) 0.0017(11) 0.0023(11) 0.0028(11)
C8 0.0250(14) 0.0204(15) 0.0207(14) 0.0025(11) 0.0034(11) -0.0023(12)
C9 0.0190(13) 0.0228(15) 0.0200(14) -0.0038(11) 0.0030(11) -0.0020(11)
C10 0.0261(15) 0.0173(15) 0.0360(16) 0.0065(13) 0.0073(12) 0.0052(12)
C11 0.0228(14) 0.0295(17) 0.0268(15) 0.0028(13) -0.0013(12) 0.0015(12)
C12 0.0259(15) 0.0189(15) 0.0270(15) -0.0043(12) 0.0068(11) 0.0015(12)
C13 0.0237(14) 0.0237(16) 0.0189(13) -0.0028(11) 0.0035(11) -0.0010(12)
C14 0.0261(15) 0.0234(16) 0.0250(15) -0.0038(12) 0.0064(12) 0.0022(12)
C15 0.0204(14) 0.0337(18) 0.0201(14) -0.0017(12) 0.0061(11) 0.0015(12)
C16 0.0246(14) 0.0284(17) 0.0229(14) 0.0035(12) 0.0037(11) -0.0023(12)
C17 0.0263(15) 0.0206(15) 0.0246(14) 0.0012(12) 0.0034(11) 0.0034(12)
C18 0.0210(13) 0.0213(15) 0.0193(13) 0.0005(11) 0.0000(11) 0.0030(12)
C19 0.0375(17) 0.0267(17) 0.0408(18) -0.0072(14) 0.0131(14) -0.0020(14)
O3 0.0300(12) 0.0301(12) 0.0442(13) 0.0008(10) 0.0027(10) 0.0042(10)
C20 0.0336(17) 0.0324(18) 0.0315(17) -0.0039(14) 0.0021(13) 0.0002(14)
C21 0.044(2) 0.035(2) 0.053(2) 0.0000(17) -0.0006(17) 0.0036(16)
C22 0.0405(19) 0.042(2) 0.048(2) 0.0089(17) -0.0091(16) 0.0069(16)
C23 0.0373(18) 0.040(2) 0.0350(18) -0.0028(15) 0.0048(14) -0.0056(15)

loop_
_atom_type_symbol
_atom_type_description
_atom_type_scat_dispersion_real
_atom_type_scat_dispersion_imag
_atom_type_scat_source
C C 0.0033 0.0016 'International Tables Vol C Tables 4.2.6.8 and 6.1.1.4'
H H 0.0000 0.0000 'International Tables Vol C Tables 4.2.6.8 and 6.1.1.4'
Al Al 0.0645 0.0514 'International Tables Vol C Tables 4.2.6.8 and 6.1.1.4'
Br Br -0.2901 2.4595 'International Tables Vol C Tables 4.2.6.8 and 6.1.1.4'
N N 0.0061 0.0033 'International Tables Vol C Tables 4.2.6.8 and 6.1.1.4'
O O 0.0106 0.0060 'International Tables Vol C Tables 4.2.6.8 and 6.1.1.4'

loop_
_geom_angle_atom_site_label_1
_geom_angle_atom_site_label_2
_geom_angle_atom_site_label_3
_geom_angle
_geom_angle_site_symmetry_1
_geom_angle_site_symmetry_3
_geom_angle_publ_flag
O1 Al1 O2 96.06(9) . . ?
O1 Al1 N1 84.74(8) . . ?
O1 Al1 N2 117.18(10) . . ?
O1 Al1 C19 119.95(12) . . ?
O2 Al1 N1 167.20(9) . . ?
O2 Al1 N2 90.78(9) . . ?
O2 Al1 C19 101.34(12) . . ?
N2 Al1 N1 77.60(8) . . ?
C19 Al1 N1 89.18(11) . . ?
C19 Al1 N2 119.50(12) . . ?
C9 O1 Al1 127.86(17) . . ?
C18 O2 Al1 134.07(18) . . ?
C1 N1 Al1 104.38(15) . . ?
C1 N1 C3 108.9(2) . . ?
C2 N1 Al1 118.88(18) . . ?
C2 N1 C1 108.7(2) . . ?
C2 N1 C3 108.4(2) . . ?
C3 N1 Al1 107.22(15) . . ?
C10 N2 Al1 114.41(16) . . ?
C10 N2 C12 106.3(2) . . ?
C11 N2 Al1 107.78(17) . . ?
C11 N2 C10 109.2(2) . . ?
C11 N2 C12 109.3(2) . . ?
C12 N2 Al1 109.86(16) . . ?
N1 C1 C10 109.9(2) . . ?
N1 C3 C4 111.3(2) . . ?
C5 C4 C3 122.0(2) . . ?
C5 C4 C9 119.9(2) . . ?
C9 C4 C3 118.2(2) . . ?
C6 C5 C4 120.3(2) . . ?
C5 C6 Br1 118.0(2) . . ?
C7 C6 Br1 121.2(2) . . ?
C7 C6 C5 120.8(2) . . ?
C6 C7 C8 119.0(3) . . ?
C7 C8 C9 121.3(3) . . ?
O1 C9 C4 120.0(2) . . ?
O1 C9 C8 121.2(2) . . ?
C8 C9 C4 118.8(2) . . ?
N2 C10 C1 111.2(2) . . ?
C13 C12 N2 113.5(2) . . ?
C14 C13 C12 120.8(3) . . ?
C14 C13 C18 120.3(3) . . ?
C18 C13 C12 118.9(2) . . ?
C15 C14 C13 120.0(3) . . ?
C14 C15 Br2 119.9(2) . . ?
C16 C15 Br2 119.6(2) . . ?
C16 C15 C14 120.5(3) . . ?
C15 C16 C17 119.7(3) . . ?
C16 C17 C18 120.7(3) . . ?
O2 C18 C13 121.1(3) . . ?
O2 C18 C17 120.1(2) . . ?
C13 C18 C17 118.8(2) . . ?
C20 O3 C23 108.9(2) . . ?
O3 C20 C21 108.4(2) . . ?
C22 C21 C20 104.0(3) . . ?
C21 C22 C23 103.3(3) . . ?
O3 C23 C22 106.0(3) . . ?

loop_
_geom_bond_atom_site_label_1
_geom_bond_atom_site_label_2
_geom_bond_distance
_geom_bond_site_symmetry_2
_geom_bond_publ_flag
Br1 C6 1.902(3) . ?
Br2 C15 1.902(3) . ?
Al1 O1 1.770(2) . ?
Al1 O2 1.804(2) . ?
Al1 N1 2.459(2) . ?
Al1 N2 2.047(2) . ?
Al1 C19 1.959(3) . ?
O1 C9 1.341(3) . ?
O2 C18 1.331(3) . ?
N1 C1 1.476(3) . ?
N1 C2 1.476(3) . ?
N1 C3 1.485(3) . ?
N2 C10 1.496(3) . ?
N2 C11 1.495(3) . ?
N2 C12 1.505(3) . ?
C1 C10 1.501(4) . ?
C3 C4 1.493(4) . ?
C4 C5 1.387(4) . ?
C4 C9 1.407(4) . ?
C5 C6 1.386(4) . ?
C6 C7 1.384(4) . ?
C7 C8 1.392(4) . ?
C8 C9 1.395(4) . ?
C12 C13 1.499(4) . ?
C13 C14 1.389(4) . ?
C13 C18 1.393(4) . ?
C14 C15 1.387(4) . ?
C15 C16 1.379(4) . ?
C16 C17 1.385(4) . ?
C17 C18 1.404(4) . ?
O3 C20 1.428(4) . ?
O3 C23 1.428(4) . ?
C20 C21 1.500(5) . ?
C21 C22 1.497(5) . ?
C22 C23 1.518(5) . ?
